data_4060936
loop_
_publ_author_name
'Anti\~nolo, Antonio'
'Garc\'ia-Yuste, Santiago'
'Otero, Antonio'
'P\'erez-Flores, Juan C.'
'Reguillo-Carmona, Rebeca'
'Rodr\'iguez, Ana M.'
'Villase\~nor, Elena'

_publ_section_title
;
 Reactivity of a Phosphido-Niobocene Derivative toward CS2 and Alkyl
 Halides to Give Phosphinodithioformato- and Phosphino-Niobocene
 Complexes: X-ray Crystal Structures of
 [Nb(\h5-C5H4SiMe3)2(\k1-S-SC(S)(PPh2))(CO)] and
 [Nb(\h5-C5H4SiMe3)2(P(I)Ph2)(CO)]I3
;
_journal_coden_ASTM ORGND7
_journal_issue 5
_journal_name_full Organometallics
_journal_page_first 1310
_journal_page_last 1316
_journal_paper_doi 10.1021/om051013u
_journal_volume 25
_journal_year 2006
_chemical_formula_sum 'C30 H36 Nb O P S2 Si2'
_chemical_formula_weight 656.77
_space_group_IT_number 14
_symmetry_cell_setting monoclinic
_symmetry_space_group_name_Hall '-P 2ybc'
_symmetry_space_group_name_H-M 'P 1 21/c 1'
_cell_angle_alpha 90.00
_cell_angle_beta 108.76(4)
_cell_angle_gamma 90.00
_cell_formula_units_Z 4
_cell_length_a 17.063(8)
_cell_length_b 10.834(8)
_cell_length_c 18.488(6)
_cell_measurement_temperature 250(2)
_cell_volume 3236(3)
_diffrn_ambient_temperature 250(2)
_exptl_crystal_density_diffrn 1.348
_cod_duplicate_entry 4074930
_cod_original_sg_symbol_H-M 'P 21/c'
_cod_database_code 4060936

loop_
_symmetry_equiv_pos_as_xyz
'x, y, z'
'-x, y+1/2, -z+1/2'
'-x, -y, -z'
'x, -y-1/2, z-1/2'

loop_
_atom_site_label
_atom_site_type_symbol
_atom_site_fract_x
_atom_site_fract_y
_atom_site_fract_z
_atom_site_U_iso_or_equiv
_atom_site_adp_type
_atom_site_occupancy
_atom_site_symmetry_multiplicity
_atom_site_calc_flag
_atom_site_refinement_flags
_atom_site_disorder_assembly
_atom_site_disorder_group
Nb1 Nb 0.79651(9) 0.22370(12) 0.87488(10) 0.0543(5) Uani 1 1 d . . .
P1 P 0.8360(3) 0.0265(4) 1.1459(3) 0.0578(14) Uani 1 1 d . . .
S1 S 0.7644(2) 0.1186(4) 0.9851(3) 0.0546(12) Uani 1 1 d . . .
S2 S 0.9470(3) 0.1378(4) 1.0723(3) 0.0795(17) Uani 1 1 d . . .
Si1 Si 0.7107(3) -0.1016(4) 0.8030(3) 0.0667(16) Uani 1 1 d . . .
Si2 Si 0.6425(3) 0.4542(4) 0.9214(3) 0.0723(18) Uani 1 1 d . . .
O1 O 0.6089(7) 0.2108(10) 0.7722(6) 0.073(4) Uani 1 1 d . . .
C1 C 0.6783(9) 0.2126(15) 0.8153(9) 0.055(5) Uani 1 1 d . . .
C2 C 0.8493(8) 0.1001(13) 1.0624(9) 0.052(4) Uani 1 1 d . . .
C3 C 0.7906(11) 0.0228(14) 0.8235(12) 0.065(6) Uani 1 1 d . . .
C4 C 0.7979(11) 0.1126(14) 0.7673(10) 0.062(5) Uani 1 1 d . . .
H4 H 0.7571 0.1277 0.7208 0.074 Uiso 1 1 calc . . .
C5 C 0.8728(12) 0.1721(16) 0.7919(14) 0.077(6) Uani 1 1 d . . .
H5 H 0.8911 0.2339 0.7663 0.092 Uiso 1 1 calc . . .
C6 C 0.9149(10) 0.1228(17) 0.8609(14) 0.078(6) Uani 1 1 d . . .
H6 H 0.9676 0.1464 0.8915 0.093 Uiso 1 1 calc . . .
C7 C 0.8667(12) 0.0309(15) 0.8788(11) 0.063(5) Uani 1 1 d . . .
H7 H 0.8838 -0.0181 0.9224 0.076 Uiso 1 1 calc . . .
C8 C 0.7743(12) -0.2447(16) 0.8347(13) 0.124(9) Uani 1 1 d . . .
H8A H 0.7383 -0.3148 0.8285 0.185 Uiso 1 1 calc . . .
H8B H 0.8070 -0.2367 0.8875 0.185 Uiso 1 1 calc . . .
H8C H 0.8100 -0.2558 0.8044 0.185 Uiso 1 1 calc . . .
C9 C 0.6557(13) -0.102(2) 0.6979(11) 0.132(9) Uani 1 1 d . . .
H9A H 0.6121 -0.1621 0.6860 0.198 Uiso 1 1 calc . . .
H9B H 0.6941 -0.1220 0.6715 0.198 Uiso 1 1 calc . . .
H9C H 0.6326 -0.0216 0.6822 0.198 Uiso 1 1 calc . . .
C10 C 0.6328(9) -0.0892(14) 0.8550(10) 0.077(6) Uani 1 1 d . . .
H10A H 0.5959 -0.1587 0.8422 0.115 Uiso 1 1 calc . . .
H10B H 0.6016 -0.0144 0.8403 0.115 Uiso 1 1 calc . . .
H10C H 0.6610 -0.0883 0.9091 0.115 Uiso 1 1 calc . . .
C11 C 0.7435(9) 0.4107(12) 0.9092(11) 0.052(5) Uani 1 1 d . . .
C12 C 0.8182(10) 0.3890(13) 0.9665(9) 0.061(5) Uani 1 1 d . . .
H12 H 0.8218 0.3746 1.0171 0.074 Uiso 1 1 calc . . .
C13 C 0.8857(11) 0.3906(13) 0.9422(13) 0.068(6) Uani 1 1 d . . .
H13 H 0.9404 0.3744 0.9711 0.082 Uiso 1 1 calc . . .
C14 C 0.8546(12) 0.4227(14) 0.8616(13) 0.069(6) Uani 1 1 d . . .
H14 H 0.8866 0.4346 0.8298 0.083 Uiso 1 1 calc . . .
C15 C 0.7674(12) 0.4328(13) 0.8397(11) 0.068(6) Uani 1 1 d . . .
H15 H 0.7318 0.4501 0.7909 0.081 Uiso 1 1 calc . . .
C16 C 0.5884(10) 0.3313(17) 0.9525(16) 0.147(11) Uani 1 1 d . . .
H16A H 0.5798 0.2633 0.9175 0.221 Uiso 1 1 calc . . .
H16B H 0.5359 0.3613 0.9537 0.221 Uiso 1 1 calc . . .
H16C H 0.6210 0.3045 1.0026 0.221 Uiso 1 1 calc . . .
C17 C 0.6609(12) 0.5839(19) 0.9866(14) 0.129(9) Uani 1 1 d . . .
H17A H 0.6900 0.6475 0.9694 0.194 Uiso 1 1 calc . . .
H17B H 0.6935 0.5574 1.0368 0.194 Uiso 1 1 calc . . .
H17C H 0.6089 0.6157 0.9881 0.194 Uiso 1 1 calc . . .
C18 C 0.5739(12) 0.5132(19) 0.8251(13) 0.135(9) Uani 1 1 d . . .
H18A H 0.5638 0.4477 0.7882 0.203 Uiso 1 1 calc . . .
H18B H 0.6010 0.5803 0.8089 0.203 Uiso 1 1 calc . . .
H18C H 0.5222 0.5412 0.8294 0.203 Uiso 1 1 calc . . .
C19 C 0.7255(8) 0.0064(13) 1.1226(9) 0.048(4) Uani 1 1 d . . .
C20 C 0.6820(10) -0.1013(15) 1.0958(10) 0.069(5) Uani 1 1 d . . .
H20 H 0.7113 -0.1697 1.0882 0.083 Uiso 1 1 calc . . .
C21 C 0.5987(12) -0.1120(17) 1.0801(12) 0.085(7) Uani 1 1 d . . .
H21 H 0.5718 -0.1858 1.0618 0.102 Uiso 1 1 calc . . .
C22 C 0.5571(11) -0.016(2) 1.0912(12) 0.081(7) Uani 1 1 d . . .
H22 H 0.5000 -0.0233 1.0785 0.097 Uiso 1 1 calc . . .
C23 C 0.5927(12) 0.093(2) 1.1203(11) 0.086(7) Uani 1 1 d . . .
H23 H 0.5626 0.1583 1.1303 0.103 Uiso 1 1 calc . . .
C24 C 0.6780(11) 0.0989(14) 1.1340(11) 0.078(6) Uani 1 1 d . . .
H24 H 0.7042 0.1731 1.1526 0.094 Uiso 1 1 calc . . .
C25 C 0.8708(8) -0.1320(15) 1.1383(10) 0.052(5) Uani 1 1 d . . .
C26 C 0.9085(10) -0.195(2) 1.2064(10) 0.071(6) Uani 1 1 d . . .
H26 H 0.9181 -0.1548 1.2530 0.085 Uiso 1 1 calc . . .
C27 C 0.9323(11) -0.319(2) 1.2049(15) 0.090(8) Uani 1 1 d . . .
H27 H 0.9564 -0.3645 1.2494 0.108 Uiso 1 1 calc . . .
C28 C 0.9167(13) -0.3726(19) 1.1298(18) 0.093(8) Uani 1 1 d . . .
H28 H 0.9296 -0.4552 1.1257 0.111 Uiso 1 1 calc . . .
C29 C 0.8854(12) -0.3086(18) 1.0684(12) 0.071(6) Uani 1 1 d . . .
H29 H 0.8817 -0.3447 1.0217 0.085 Uiso 1 1 calc . . .
C30 C 0.8578(10) -0.1913(15) 1.0684(11) 0.065(6) Uani 1 1 d . . .
H30 H 0.8307 -0.1511 1.0227 0.078 Uiso 1 1 calc . . .

loop_
_atom_site_aniso_label
_atom_site_aniso_U_11
_atom_site_aniso_U_22
_atom_site_aniso_U_33
_atom_site_aniso_U_23
_atom_site_aniso_U_13
_atom_site_aniso_U_12
Nb1 0.0538(8) 0.0474(7) 0.0650(13) -0.0036(11) 0.0236(9) -0.0020(9)
P1 0.065(3) 0.062(3) 0.043(4) -0.002(3) 0.012(3) 0.003(2)
S1 0.056(3) 0.062(3) 0.041(3) -0.005(3) 0.010(3) 0.003(2)
S2 0.055(3) 0.092(4) 0.080(4) 0.013(3) 0.006(3) -0.006(3)
Si1 0.086(4) 0.054(3) 0.066(5) -0.022(3) 0.033(4) -0.006(3)
Si2 0.059(3) 0.068(3) 0.088(5) -0.024(4) 0.022(3) 0.002(3)
O1 0.086(8) 0.066(7) 0.040(8) -0.001(7) -0.021(7) 0.003(8)
C1 0.047(9) 0.074(11) 0.037(12) 0.001(11) 0.004(9) -0.007(10)
C2 0.043(9) 0.077(11) 0.035(12) 0.011(10) 0.013(9) 0.017(8)
C3 0.083(14) 0.057(11) 0.074(17) 0.014(11) 0.051(13) 0.013(10)
C4 0.096(14) 0.043(9) 0.054(14) 0.019(10) 0.034(12) 0.035(10)
C5 0.069(14) 0.076(13) 0.10(2) 0.005(13) 0.049(14) -0.019(10)
C6 0.056(12) 0.079(13) 0.11(2) -0.006(15) 0.044(14) 0.002(11)
C7 0.073(13) 0.066(12) 0.066(16) 0.000(12) 0.043(13) -0.003(11)
C8 0.147(17) 0.090(14) 0.20(3) 0.011(15) 0.15(2) -0.013(13)
C9 0.15(2) 0.19(2) 0.038(15) -0.028(16) 0.001(15) -0.049(17)
C10 0.074(12) 0.081(12) 0.082(16) -0.036(12) 0.036(12) -0.022(10)
C11 0.047(10) 0.036(8) 0.062(14) -0.006(9) 0.001(10) -0.011(7)
C12 0.049(10) 0.055(10) 0.041(13) -0.006(10) -0.040(10) 0.013(9)
C13 0.076(13) 0.033(9) 0.11(2) -0.007(12) 0.057(15) -0.001(9)
C14 0.086(15) 0.039(10) 0.094(19) -0.011(12) 0.042(15) -0.020(10)
C15 0.088(15) 0.039(9) 0.061(16) -0.009(10) 0.003(12) -0.022(9)
C16 0.066(12) 0.109(15) 0.31(4) 0.021(19) 0.120(19) -0.003(11)
C17 0.104(16) 0.132(18) 0.14(2) -0.059(18) 0.027(16) -0.005(14)
C18 0.100(16) 0.135(18) 0.12(2) -0.003(17) -0.033(16) 0.016(14)
C19 0.045(10) 0.056(9) 0.036(12) -0.010(9) 0.006(9) 0.006(8)
C20 0.065(12) 0.079(12) 0.057(15) 0.019(11) 0.011(11) -0.021(10)
C21 0.074(13) 0.083(13) 0.11(2) 0.013(14) 0.045(14) -0.019(12)
C22 0.069(14) 0.115(18) 0.044(16) -0.008(15) -0.002(12) -0.012(13)
C23 0.072(14) 0.150(19) 0.043(15) 0.004(15) 0.026(12) 0.055(14)
C24 0.087(14) 0.065(11) 0.076(17) -0.008(12) 0.019(13) 0.015(11)
C25 0.026(8) 0.101(13) 0.016(11) -0.016(11) -0.013(8) -0.010(9)
C26 0.041(10) 0.15(2) 0.023(13) 0.005(14) 0.009(10) -0.021(11)
C27 0.065(13) 0.088(16) 0.11(2) 0.068(15) 0.013(15) 0.015(12)
C28 0.072(15) 0.072(15) 0.13(3) -0.045(17) 0.033(18) -0.036(12)
C29 0.069(13) 0.087(17) 0.054(17) -0.004(12) 0.015(12) -0.012(11)
C30 0.055(11) 0.066(13) 0.052(15) -0.012(11) -0.015(10) 0.008(9)

loop_
_geom_bond_atom_site_label_1
_geom_bond_atom_site_label_2
_geom_bond_distance
_geom_bond_site_symmetry_2
_geom_bond_publ_flag
Nb1 C1 1.967(15) . ?
Nb1 C4 2.331(16) . ?
Nb1 C3 2.364(16) . ?
Nb1 C15 2.366(16) . ?
Nb1 C5 2.376(18) . ?
Nb1 C6 2.383(16) . ?
Nb1 C11 2.386(14) . ?
Nb1 C7 2.397(16) . ?
Nb1 C12 2.411(15) . ?
Nb1 C14 2.418(15) . ?
Nb1 C13 2.432(17) . ?
Nb1 S1 2.542(5) . ?
P1 C19 1.807(14) . ?
P1 C2 1.815(15) . ?
P1 C25 1.837(17) . ?
S1 C2 1.688(14) . ?
S2 C2 1.668(13) . ?
Si1 C3 1.867(18) . ?
Si1 C9 1.87(2) . ?
Si1 C8 1.874(19) . ?
Si1 C10 1.880(15) . ?
Si2 C17 1.81(2) . ?
Si2 C16 1.816(18) . ?
Si2 C11 1.868(16) . ?
Si2 C18 1.90(2) . ?
O1 C1 1.195(15) . ?
C3 C7 1.37(2) . ?
C3 C4 1.46(2) . ?
C4 C5 1.37(2) . ?
C5 C6 1.36(2) . ?
C6 C7 1.40(2) . ?
C11 C12 1.391(18) . ?
C11 C15 1.49(2) . ?
C12 C13 1.37(2) . ?
C13 C14 1.45(2) . ?
C14 C15 1.41(2) . ?
C19 C24 1.348(18) . ?
C19 C20 1.385(18) . ?
C20 C21 1.36(2) . ?
C21 C22 1.31(2) . ?
C22 C23 1.36(2) . ?
C23 C24 1.40(2) . ?
C25 C30 1.40(2) . ?
C25 C26 1.39(2) . ?
C26 C27 1.41(2) . ?
C27 C28 1.45(3) . ?
C28 C29 1.29(3) . ?
C29 C30 1.36(2) . ?
